data_7235009
loop_
_publ_author_name
'Bravo, Catarina'
'Galego, Filipa'
'Andre, Vania'

_publ_section_title
;
 Hydrogen bonding networks of Nalidixic acid-Copper(II) complexes
;
_journal_name_full CrystEngComm
_journal_paper_doi 10.1039/C9CE01057B
_journal_year 2019
_chemical_formula_sum 'C24 H42 Cl2 Cu2 N8 O8'
_chemical_formula_weight 528.45
_space_group_crystal_system monoclinic
_space_group_IT_number 14
_space_group_name_Hall '-P 2yn'
_space_group_name_H-M_alt 'P 1 21/n 1'
_atom_sites_solution_hydrogens mixed
_audit_creation_method SHELXL-2014/7
_audit_update_record
;
2019-09-23 deposited with the CCDC.	2019-11-05 downloaded from the CCDC.
;
_cell_angle_alpha 90
_cell_angle_beta 98.021(9)
_cell_angle_gamma 90
_cell_formula_units_Z 4
_cell_length_a 8.998(3)
_cell_length_b 19.758(5)
_cell_length_c 12.654(4)
_cell_measurement_reflns_used 3841
_cell_measurement_temperature 293(2)
_cell_measurement_theta_max 24.997
_cell_measurement_theta_min 2.508
_cell_volume 2227.7(12)
_computing_cell_refinement 'BRUKER SMART (Bruker, 2014)'
_computing_data_collection 'BRUKER SMART (Bruker, 2014)'
_computing_data_reduction 'BRUKER SAINT (Bruker, 2014)'
_computing_molecular_graphics 'Mercury 4.1.3'
_computing_structure_refinement 'SHELXL-97 (Sheldrick, 2008)'
_computing_structure_solution 'SHELXT 2014/4 (Sheldrick, 2014)'
_diffrn_ambient_temperature 293(2)
_diffrn_measured_fraction_theta_full 0.980
_diffrn_measured_fraction_theta_max 0.980
_diffrn_measurement_device_type 'CCD area detector'
_diffrn_measurement_method 'phi and omega scans'
_diffrn_radiation_monochromator graphite
_diffrn_radiation_source 'fine-focus sealed tube'
_diffrn_radiation_type MoK\a
_diffrn_radiation_wavelength 0.71069
_diffrn_reflns_av_R_equivalents 0.2160
_diffrn_reflns_av_unetI/netI 0.1174
_diffrn_reflns_Laue_measured_fraction_full 0.980
_diffrn_reflns_Laue_measured_fraction_max 0.980
_diffrn_reflns_limit_h_max 10
_diffrn_reflns_limit_h_min -10
_diffrn_reflns_limit_k_max 23
_diffrn_reflns_limit_k_min -23
_diffrn_reflns_limit_l_max 15
_diffrn_reflns_limit_l_min -15
_diffrn_reflns_number 28999
_diffrn_reflns_point_group_measured_fraction_full 0.980
_diffrn_reflns_point_group_measured_fraction_max 0.980
_diffrn_reflns_theta_full 24.997
_diffrn_reflns_theta_max 24.997
_diffrn_reflns_theta_min 2.508
_exptl_absorpt_coefficient_mu 1.141
_exptl_absorpt_correction_T_max 0.7454
_exptl_absorpt_correction_T_min 0.5131
_exptl_absorpt_correction_type multi-scan
_exptl_absorpt_process_details 'SADABS (Bruker,2014)'
_exptl_crystal_colour Blue
_exptl_crystal_density_diffrn 1.576
_exptl_crystal_density_meas ?
_exptl_crystal_description Block
_exptl_crystal_F_000 1084
_exptl_crystal_size_max 0.100
_exptl_crystal_size_mid 0.060
_exptl_crystal_size_min 0.040
_refine_diff_density_max 0.809
_refine_diff_density_min -0.502
_refine_diff_density_rms 0.099
_refine_ls_extinction_method none
_refine_ls_goodness_of_fit_ref 1.020
_refine_ls_hydrogen_treatment mixed
_refine_ls_matrix_type full
_refine_ls_number_parameters 313
_refine_ls_number_reflns 3841
_refine_ls_number_restraints 2
_refine_ls_restrained_S_all 1.020
_refine_ls_R_factor_all 0.1660
_refine_ls_R_factor_gt 0.0685
_refine_ls_shift/su_max 0.000
_refine_ls_shift/su_mean 0.000
_refine_ls_structure_factor_coef Fsqd
_refine_ls_weighting_details 'w=1/[\s^2^(Fo^2^)+(0.1080P)^2^] where P=(Fo^2^+2Fc^2^)/3'
_refine_ls_weighting_scheme calc
_refine_ls_wR_factor_gt 0.1543
_refine_ls_wR_factor_ref 0.2084
_reflns_Friedel_coverage 0.000
_reflns_number_gt 1900
_reflns_number_total 3841
_reflns_threshold_expression 'I > 2\s(I)'
_cod_data_source_file c9ce01057b2.cif
_cod_data_source_block IV
_cod_depositor_comments
;
The following automatic conversions were performed:

data item '_exptl_crystal_density_meas' value 'not measured' was
changed to '?' -- the value is perceived as not measured.

Automatic conversion script
Id: cif_fix_values 6909 2019-04-08 15:41:33Z antanas 
;
_cod_original_cell_volume 2227.6(11)
_cod_original_sg_symbol_H-M 'P 21/n'
_cod_database_code 7235009
_shelx_shelxl_version_number 2014/7
_shelx_space_group_comment
;
The symmetry employed for this shelxl refinement is uniquely defined
by the following loop, which should always be used as a source of
symmetry information in preference to the above space-group names.
They are only intended as comments.
;
_shelx_estimated_absorpt_t_min 0.894
_shelx_estimated_absorpt_t_max 0.956

loop_
_space_group_symop_operation_xyz
'x, y, z'
'-x+1/2, y+1/2, -z+1/2'
'-x, -y, -z'
'x-1/2, -y-1/2, z-1/2'

loop_
_atom_site_label
_atom_site_type_symbol
_atom_site_fract_x
_atom_site_fract_y
_atom_site_fract_z
_atom_site_U_iso_or_equiv
_atom_site_adp_type
_atom_site_occupancy
_atom_site_site_symmetry_order
_atom_site_calc_flag
_atom_site_refinement_flags_posn
_atom_site_refinement_flags_adp
C1 C 0.2879(9) 0.7110(3) 0.6290(6) 0.0453(18) Uani 1 1 d . .
C2 C 0.4081(9) 0.6588(3) 0.6184(5) 0.0435(18) Uani 1 1 d . .
C3 C 0.4024(9) 0.5903(3) 0.6554(5) 0.0404(17) Uani 1 1 d . .
C4 C 0.5254(8) 0.5479(3) 0.6342(5) 0.0366(16) Uani 1 1 d . .
C5 C 0.6461(9) 0.5722(3) 0.5865(5) 0.0418(17) Uani 1 1 d . .
C6 C 0.5301(10) 0.6792(3) 0.5728(6) 0.0478(19) Uani 1 1 d . .
H6 H 0.5329 0.7242 0.5519 0.057 Uiso 1 1 calc R U
C7 C 0.5345(9) 0.4802(3) 0.6653(5) 0.0433(18) Uani 1 1 d . .
H7 H 0.4615 0.4616 0.7018 0.052 Uiso 1 1 calc R U
C8 C 0.6507(9) 0.4412(3) 0.6420(6) 0.0482(19) Uani 1 1 d . .
H8 H 0.6542 0.3954 0.6592 0.058 Uiso 1 1 calc R U
C9 C 0.7645(9) 0.4704(4) 0.5923(5) 0.0484(19) Uani 1 1 d . .
C10 C 0.7722(9) 0.6687(4) 0.5067(6) 0.050(2) Uani 1 1 d . .
H10A H 0.8651 0.6475 0.5383 0.060 Uiso 1 1 calc R U
H10B H 0.7799 0.7168 0.5217 0.060 Uiso 1 1 calc R U
C11 C 0.7511(10) 0.6578(4) 0.3882(6) 0.067(2) Uani 1 1 d . .
H11A H 0.8346 0.6768 0.3589 0.100 Uiso 1 1 calc R U
H11B H 0.7452 0.6101 0.3733 0.100 Uiso 1 1 calc R U
H11C H 0.6601 0.6794 0.3567 0.100 Uiso 1 1 calc R U
C12 C 0.8941(10) 0.4284(4) 0.5668(7) 0.062(2) Uani 1 1 d . .
H12A H 0.8823 0.3826 0.5898 0.093 Uiso 1 1 calc R U
H12B H 0.8966 0.4290 0.4912 0.093 Uiso 1 1 calc R U
H12C H 0.9861 0.4466 0.6032 0.093 Uiso 1 1 calc R U
C13 C -0.1086(10) 0.7169(4) 0.7740(6) 0.051(2) Uani 1 1 d . .
H13 H -0.0538 0.7495 0.7429 0.062 Uiso 1 1 calc R U
C14 C -0.2448(10) 0.7352(4) 0.8037(6) 0.059(2) Uani 1 1 d . .
H14 H -0.2787 0.7794 0.7932 0.071 Uiso 1 1 calc R U
C15 C -0.3307(10) 0.6890(4) 0.8483(6) 0.055(2) Uani 1 1 d . .
H15 H -0.4230 0.7011 0.8678 0.066 Uiso 1 1 calc R U
C16 C -0.2753(8) 0.6222(3) 0.8641(5) 0.0416(17) Uani 1 1 d . .
C17 C -0.3538(10) 0.5690(4) 0.9090(6) 0.057(2) Uani 1 1 d . .
H17 H -0.4461 0.5780 0.9310 0.069 Uiso 1 1 calc R U
C18 C -0.2960(9) 0.5056(4) 0.9200(6) 0.053(2) Uani 1 1 d . .
H18 H -0.3504 0.4716 0.9478 0.064 Uiso 1 1 calc R U
C19 C -0.1517(9) 0.4902(3) 0.8891(5) 0.0441(18) Uani 1 1 d . .
C20 C -0.0824(10) 0.4262(4) 0.8985(6) 0.055(2) Uani 1 1 d . .
H20 H -0.1305 0.3899 0.9260 0.066 Uiso 1 1 calc R U
C21 C 0.0545(10) 0.4176(4) 0.8674(6) 0.057(2) Uani 1 1 d . .
H21 H 0.1003 0.3753 0.8732 0.068 Uiso 1 1 calc R U
C22 C 0.1269(10) 0.4722(3) 0.8265(6) 0.052(2) Uani 1 1 d . .
H22 H 0.2218 0.4657 0.8070 0.062 Uiso 1 1 calc R U
C23 C -0.0730(9) 0.5419(3) 0.8465(5) 0.0424(18) Uani 1 1 d . .
C24 C -0.1345(9) 0.6084(3) 0.8324(5) 0.0416(17) Uani 1 1 d . .
Cl1 Cl 0.2960(2) 0.65940(9) 0.92732(16) 0.0559(6) Uani 1 1 d . .
Cu01 Cu 0.14647(11) 0.61798(4) 0.75832(7) 0.0467(3) Uani 1 1 d . .
N1 N 0.6454(7) 0.6400(3) 0.5557(4) 0.0448(15) Uani 1 1 d . .
N2 N 0.7628(7) 0.5352(3) 0.5658(4) 0.0429(14) Uani 1 1 d . .
N3 N -0.0519(7) 0.6543(3) 0.7878(4) 0.0394(14) Uani 1 1 d . .
N4 N 0.0653(7) 0.5329(3) 0.8148(4) 0.0424(14) Uani 1 1 d . .
O1 O 0.3016(6) 0.5660(2) 0.7035(4) 0.0499(13) Uani 1 1 d . .
O2 O 0.1719(6) 0.6931(2) 0.6678(4) 0.0582(15) Uani 1 1 d . .
O1W O 0.0457(8) 0.8519(3) 0.6436(5) 0.0755(18) Uani 1 1 d D .
O3 O 0.3045(7) 0.7684(3) 0.5955(5) 0.0697(17) Uani 1 1 d . .
H1W H -0.036(7) 0.858(5) 0.596(6) 0.105 Uiso 1 1 d D U
H2W H 0.124(7) 0.826(4) 0.634(8) 0.105 Uiso 1 1 d D U

loop_
_atom_site_aniso_label
_atom_site_aniso_U_11
_atom_site_aniso_U_22
_atom_site_aniso_U_33
_atom_site_aniso_U_23
_atom_site_aniso_U_13
_atom_site_aniso_U_12
C1 0.043(5) 0.047(4) 0.045(4) 0.000(3) 0.002(4) 0.002(4)
C2 0.042(5) 0.041(4) 0.047(4) -0.006(3) 0.004(4) 0.007(3)
C3 0.043(5) 0.040(4) 0.037(4) 0.001(3) 0.002(4) 0.005(3)
C4 0.033(5) 0.040(4) 0.037(4) -0.005(3) 0.007(3) -0.001(3)
C5 0.039(5) 0.047(4) 0.039(4) -0.005(3) 0.003(4) 0.002(4)
C6 0.051(6) 0.043(4) 0.049(4) 0.001(3) 0.004(4) -0.005(4)
C7 0.044(5) 0.039(4) 0.048(4) 0.002(3) 0.011(4) -0.001(3)
C8 0.044(5) 0.043(4) 0.056(5) 0.004(3) 0.003(4) 0.003(4)
C9 0.049(5) 0.057(4) 0.038(4) -0.001(3) 0.003(4) 0.000(4)
C10 0.038(5) 0.052(4) 0.064(5) 0.008(4) 0.015(4) 0.003(3)
C11 0.059(7) 0.076(5) 0.067(6) 0.014(4) 0.017(5) 0.006(5)
C12 0.042(6) 0.066(5) 0.080(6) -0.004(4) 0.018(5) 0.010(4)
C13 0.050(6) 0.051(4) 0.053(5) 0.002(3) 0.008(4) -0.007(4)
C14 0.053(6) 0.047(4) 0.077(6) -0.004(4) 0.009(5) 0.002(4)
C15 0.044(6) 0.058(4) 0.063(5) -0.011(4) 0.006(4) 0.009(4)
C16 0.035(5) 0.052(4) 0.038(4) -0.012(3) 0.006(3) -0.003(4)
C17 0.038(5) 0.068(5) 0.066(5) -0.004(4) 0.014(4) -0.011(4)
C18 0.046(6) 0.064(5) 0.051(5) 0.001(4) 0.013(4) -0.014(4)
C19 0.040(5) 0.057(4) 0.036(4) -0.004(3) 0.008(4) -0.010(4)
C20 0.059(6) 0.052(4) 0.055(5) -0.004(4) 0.010(4) -0.006(4)
C21 0.067(7) 0.047(4) 0.059(5) -0.006(4) 0.019(5) 0.003(4)
C22 0.055(6) 0.051(4) 0.052(5) -0.006(4) 0.018(4) 0.010(4)
C23 0.040(5) 0.050(4) 0.038(4) -0.011(3) 0.005(4) -0.004(3)
C24 0.038(5) 0.055(4) 0.030(4) -0.008(3) 0.000(3) -0.004(4)
Cl1 0.0444(13) 0.0534(11) 0.0696(13) -0.0016(9) 0.0073(10) -0.0016(9)
Cu01 0.0408(6) 0.0458(5) 0.0563(6) 0.0031(4) 0.0162(4) 0.0039(4)
N1 0.046(4) 0.043(3) 0.047(4) 0.001(3) 0.013(3) -0.001(3)
N2 0.035(4) 0.054(4) 0.040(3) -0.001(3) 0.005(3) 0.003(3)
N3 0.032(4) 0.042(3) 0.044(3) -0.001(3) 0.005(3) 0.001(3)
N4 0.040(4) 0.046(3) 0.042(3) -0.007(3) 0.011(3) 0.004(3)
O1 0.049(4) 0.045(3) 0.062(3) 0.002(2) 0.031(3) 0.000(2)
O2 0.053(4) 0.053(3) 0.073(4) 0.014(3) 0.024(3) 0.016(3)
O1W 0.073(5) 0.079(4) 0.072(4) 0.005(3) 0.003(4) 0.022(3)
O3 0.069(5) 0.046(3) 0.098(5) 0.018(3) 0.028(4) 0.008(3)

loop_
_atom_type_symbol
_atom_type_description
_atom_type_scat_dispersion_real
_atom_type_scat_dispersion_imag
_atom_type_scat_source
C C 0.0033 0.0016 'International Tables Vol C Tables 4.2.6.8 and 6.1.1.4'
H H 0.0000 0.0000 'International Tables Vol C Tables 4.2.6.8 and 6.1.1.4'
Cl Cl 0.1484 0.1585 'International Tables Vol C Tables 4.2.6.8 and 6.1.1.4'
Cu Cu 0.3201 1.2651 'International Tables Vol C Tables 4.2.6.8 and 6.1.1.4'
N N 0.0061 0.0033 'International Tables Vol C Tables 4.2.6.8 and 6.1.1.4'
O O 0.0106 0.0060 'International Tables Vol C Tables 4.2.6.8 and 6.1.1.4'

loop_
_geom_angle_atom_site_label_1
_geom_angle_atom_site_label_2
_geom_angle_atom_site_label_3
_geom_angle
O3 C1 O2 122.6(7)
O3 C1 C2 118.4(7)
O2 C1 C2 118.9(6)
C6 C2 C3 118.8(7)
C6 C2 C1 117.5(6)
C3 C2 C1 123.7(7)
O1 C3 C2 125.4(7)
O1 C3 C4 119.5(6)
C2 C3 C4 115.0(6)
C7 C4 C5 115.6(6)
C7 C4 C3 121.4(6)
C5 C4 C3 122.9(6)
N2 C5 N1 116.4(6)
N2 C5 C4 125.1(6)
N1 C5 C4 118.4(6)
N1 C6 C2 125.7(6)
N1 C6 H6 117.2
C2 C6 H6 117.2
C8 C7 C4 119.9(6)
C8 C7 H7 120.0
C4 C7 H7 120.0
C7 C8 C9 119.7(6)
C7 C8 H8 120.2
C9 C8 H8 120.2
N2 C9 C8 122.0(7)
N2 C9 C12 117.5(7)
C8 C9 C12 120.5(7)
N1 C10 C11 111.4(7)
N1 C10 H10A 109.3
C11 C10 H10A 109.3
N1 C10 H10B 109.3
C11 C10 H10B 109.3
H10A C10 H10B 108.0
C10 C11 H11A 109.5
C10 C11 H11B 109.5
H11A C11 H11B 109.5
C10 C11 H11C 109.5
H11A C11 H11C 109.5
H11B C11 H11C 109.5
C9 C12 H12A 109.5
C9 C12 H12B 109.5
H12A C12 H12B 109.5
C9 C12 H12C 109.5
H12A C12 H12C 109.5
H12B C12 H12C 109.5
N3 C13 C14 122.9(7)
N3 C13 H13 118.6
C14 C13 H13 118.6
C15 C14 C13 120.9(7)
C15 C14 H14 119.6
C13 C14 H14 119.6
C14 C15 C16 118.2(7)
C14 C15 H15 120.9
C16 C15 H15 120.9
C24 C16 C15 117.0(6)
C24 C16 C17 119.1(6)
C15 C16 C17 124.0(7)
C18 C17 C16 121.1(7)
C18 C17 H17 119.4
C16 C17 H17 119.4
C17 C18 C19 121.0(7)
C17 C18 H18 119.5
C19 C18 H18 119.5
C23 C19 C20 116.6(7)
C23 C19 C18 118.4(7)
C20 C19 C18 124.9(7)
C21 C20 C19 119.8(7)
C21 C20 H20 120.1
C19 C20 H20 120.1
C20 C21 C22 120.1(7)
C20 C21 H21 120.0
C22 C21 H21 120.0
N4 C22 C21 122.2(7)
N4 C22 H22 118.9
C21 C22 H22 118.9
N4 C23 C19 123.3(6)
N4 C23 C24 115.7(6)
C19 C23 C24 120.9(7)
N3 C24 C16 124.1(6)
N3 C24 C23 116.5(6)
C16 C24 C23 119.4(6)
O2 Cu01 O1 92.5(2)
O2 Cu01 N4 161.2(3)
O1 Cu01 N4 90.0(2)
O2 Cu01 N3 91.0(2)
O1 Cu01 N3 163.8(2)
N4 Cu01 N3 81.7(2)
O2 Cu01 Cl1 99.43(18)
O1 Cu01 Cl1 98.67(17)
N4 Cu01 Cl1 98.57(17)
N3 Cu01 Cl1 96.32(17)
C6 N1 C5 119.0(6)
C6 N1 C10 120.4(6)
C5 N1 C10 120.6(6)
C9 N2 C5 117.5(6)
C13 N3 C24 117.0(6)
C13 N3 Cu01 129.7(5)
C24 N3 Cu01 113.2(4)
C22 N4 C23 117.9(6)
C22 N4 Cu01 129.3(5)
C23 N4 Cu01 112.8(4)
C3 O1 Cu01 125.2(4)
C1 O2 Cu01 128.7(5)
H1W O1W H2W 125(9)

loop_
_geom_bond_atom_site_label_1
_geom_bond_atom_site_label_2
_geom_bond_distance
C1 O3 1.227(8)
C1 O2 1.264(9)
C1 C2 1.514(10)
C2 C6 1.370(10)
C2 C3 1.434(9)
C3 O1 1.256(8)
C3 C4 1.443(9)
C4 C7 1.394(8)
C4 C5 1.399(9)
C5 N2 1.336(9)
C5 N1 1.394(8)
C6 N1 1.336(9)
C6 H6 0.9300
C7 C8 1.364(10)
C7 H7 0.9300
C8 C9 1.400(10)
C8 H8 0.9300
C9 N2 1.323(8)
C9 C12 1.502(10)
C10 N1 1.485(9)
C10 C11 1.501(10)
C10 H10A 0.9700
C10 H10B 0.9700
C11 H11A 0.9600
C11 H11B 0.9600
C11 H11C 0.9600
C12 H12A 0.9600
C12 H12B 0.9600
C12 H12C 0.9600
C13 N3 1.340(9)
C13 C14 1.379(11)
C13 H13 0.9300
C14 C15 1.368(10)
C14 H14 0.9300
C15 C16 1.415(10)
C15 H15 0.9300
C16 C24 1.408(10)
C16 C17 1.426(10)
C17 C18 1.356(10)
C17 H17 0.9300
C18 C19 1.440(10)
C18 H18 0.9300
C19 C23 1.392(9)
C19 C20 1.408(10)
C20 C21 1.355(11)
C20 H20 0.9300
C21 C22 1.397(10)
C21 H21 0.9300
C22 N4 1.320(8)
C22 H22 0.9300
C23 N4 1.372(9)
C23 C24 1.428(9)
C24 N3 1.346(8)
Cl1 Cu01 2.500(2)
Cu01 O2 1.908(5)
Cu01 O1 1.937(5)
Cu01 N4 2.004(5)
Cu01 N3 2.006(6)
O1W H1W 0.89(2)
O1W H2W 0.89(2)
